data_7002546
loop_
_publ_author_name
'Lin, Ya-Chi'
'Yu, Kuo-Hsuan'
'Huang, Shou-Ling'
'Liu, Yi-Hung'
'Wang, Yu'
'Liu, Shiuh-Tzung'
'Chen, Jwu-Ting'

_publ_section_title
;
 Alternating ethylene-norbornene copolymerization catalyzed by cationic
 organopalladium complexes bearing hemilabile bidentate ligands of
 \a-amino-pyridines
;
_journal_issue 41
_journal_name_full 'Dalton Transactions'
_journal_page_first 9058
_journal_page_last 9067
_journal_paper_doi 10.1039/b912068h
_journal_year 2009
_chemical_formula_sum 'C11 H19 Cl N2 Pd'
_chemical_formula_weight 321.13
_chemical_name_systematic
;
?
;
_space_group_IT_number 14
_symmetry_cell_setting monoclinic
_symmetry_space_group_name_Hall '-P 2ybc'
_symmetry_space_group_name_H-M 'P 1 21/c 1'
_atom_sites_solution_hydrogens geom
_atom_sites_solution_primary direct
_atom_sites_solution_secondary difmap
_audit_creation_method SHELXL-97
_cell_angle_alpha 90.00
_cell_angle_beta 95.1410(9)
_cell_angle_gamma 90.00
_cell_formula_units_Z 4
_cell_length_a 9.1813(2)
_cell_length_b 7.04020(10)
_cell_length_c 20.5243(3)
_cell_measurement_reflns_used 28940
_cell_measurement_temperature 295(2)
_cell_measurement_theta_max 27.5
_cell_measurement_theta_min 1
_cell_volume 1321.32(4)
_computing_cell_refinement 'HKL Denzo & Scalepack (Otwinowski & Minor)'
_computing_data_collection 'COLLECT (Nonius BV)'
_computing_data_reduction 'HKL Denzo & Scalepack (Otwinowski & Minor)'
_computing_molecular_graphics SHELXTL
_computing_publication_material SHELXTL
_computing_structure_refinement 'SHELXL-97 (Sheldrick, 1997)'
_computing_structure_solution 'SHELXS-97 (Sheldrick, 1990)'
_diffrn_ambient_temperature 295(2)
_diffrn_measured_fraction_theta_full 0.998
_diffrn_measured_fraction_theta_max 0.998
_diffrn_measurement_method CCD
_diffrn_radiation_monochromator graphite
_diffrn_radiation_source 'fine-focus sealed tube'
_diffrn_radiation_type MoK\a
_diffrn_radiation_wavelength 0.71073
_diffrn_reflns_av_R_equivalents 0.0270
_diffrn_reflns_av_sigmaI/netI 0.0232
_diffrn_reflns_limit_h_max 11
_diffrn_reflns_limit_h_min -11
_diffrn_reflns_limit_k_max 9
_diffrn_reflns_limit_k_min -9
_diffrn_reflns_limit_l_max 26
_diffrn_reflns_limit_l_min -26
_diffrn_reflns_number 10638
_diffrn_reflns_theta_full 27.50
_diffrn_reflns_theta_max 27.50
_diffrn_reflns_theta_min 1.99
_exptl_absorpt_coefficient_mu 1.579
_exptl_absorpt_correction_T_max 0.792
_exptl_absorpt_correction_T_min 0.732
_exptl_absorpt_correction_type multi-scan
_exptl_absorpt_process_details
;
multi-scan from symmetry-related measurements
Sortav (Blessing 1995)
;
_exptl_crystal_colour yellow
_exptl_crystal_density_diffrn 1.614
_exptl_crystal_density_method 'not measured'
_exptl_crystal_description plate
_exptl_crystal_F_000 648
_exptl_crystal_size_max 0.25
_exptl_crystal_size_mid 0.20
_exptl_crystal_size_min 0.15
_refine_diff_density_max 0.369
_refine_diff_density_min -0.366
_refine_diff_density_rms 0.055
_refine_ls_extinction_coef 0.0035(4)
_refine_ls_extinction_expression Fc^*^=kFc[1+0.001xFc^2^\l^3^/sin(2\q)]^-1/4^
_refine_ls_extinction_method SHELXL
_refine_ls_goodness_of_fit_ref 1.049
_refine_ls_hydrogen_treatment mixed
_refine_ls_matrix_type full
_refine_ls_number_parameters 141
_refine_ls_number_reflns 3021
_refine_ls_number_restraints 0
_refine_ls_restrained_S_all 1.049
_refine_ls_R_factor_all 0.0293
_refine_ls_R_factor_gt 0.0226
_refine_ls_shift/su_max 0.001
_refine_ls_shift/su_mean 0.000
_refine_ls_structure_factor_coef Fsqd
_refine_ls_weighting_details 'calc w=1/[\s^2^(Fo^2^)+(0.0203P)^2^+0.6637P] where P=(Fo^2^+2Fc^2^)/3'
_refine_ls_weighting_scheme calc
_refine_ls_wR_factor_gt 0.0517
_refine_ls_wR_factor_ref 0.0548
_reflns_number_gt 2617
_reflns_number_total 3021
_reflns_threshold_expression >2sigma(I)
_cod_data_source_file b912068h.txt
_cod_data_source_block ic11102
_cod_depositor_comments
;
The following automatic conversions were performed:
'_symmetry_cell_setting' value 'Monoclinic' changed to 'monoclinic'
according to '/home/saulius/struct/CIF-dictionaries/cif_core.dic'
dictionary named 'cif_core.dic' version 2.4.1 from 2010-06-29.

Automatic conversion script
Id: cif_fix_enum 1527 2010-12-29 10:47:43Z saulius 
;
_cod_original_sg_symbol_H-M P2(1)/c
_cod_database_code 7002546

loop_
_symmetry_equiv_pos_as_xyz
'x, y, z'
'-x, y+1/2, -z+1/2'
'-x, -y, -z'
'x, -y-1/2, z-1/2'

loop_
_atom_site_label
_atom_site_type_symbol
_atom_site_fract_x
_atom_site_fract_y
_atom_site_fract_z
_atom_site_U_iso_or_equiv
_atom_site_adp_type
_atom_site_occupancy
_atom_site_symmetry_multiplicity
_atom_site_calc_flag
_atom_site_refinement_flags
_atom_site_disorder_assembly
_atom_site_disorder_group
Pd1 Pd 0.475961(17) 0.01583(2) 0.134243(7) 0.03720(8) Uani 1 1 d . . .
Cl1 Cl 0.67654(6) -0.07653(10) 0.08119(3) 0.05361(16) Uani 1 1 d . . .
N1 N 0.29313(19) 0.0973(3) 0.17639(8) 0.0388(4) Uani 1 1 d . . .
N2 N 0.3082(2) -0.1194(3) 0.06612(9) 0.0363(4) Uani 1 1 d . . .
C1 C 0.6135(3) 0.1701(4) 0.19676(13) 0.0591(7) Uani 1 1 d . . .
H1A H 0.5584 0.2328 0.2281 0.089 Uiso 1 1 calc R . .
H1B H 0.6627 0.2633 0.1726 0.089 Uiso 1 1 calc R . .
H1C H 0.6843 0.0872 0.2192 0.089 Uiso 1 1 calc R . .
C2 C 0.2851(3) 0.1590(3) 0.23810(11) 0.0496(6) Uani 1 1 d . . .
H2A H 0.3712 0.1710 0.2653 0.059 Uiso 1 1 calc R . .
C3 C 0.1557(3) 0.2048(4) 0.26243(12) 0.0570(6) Uani 1 1 d . . .
H3A H 0.1541 0.2482 0.3052 0.068 Uiso 1 1 calc R . .
C4 C 0.0284(3) 0.1856(4) 0.22260(12) 0.0573(6) Uani 1 1 d . . .
H4A H -0.0609 0.2162 0.2380 0.069 Uiso 1 1 calc R . .
C5 C 0.0340(2) 0.1204(4) 0.15940(11) 0.0476(5) Uani 1 1 d . . .
H5A H -0.0515 0.1058 0.1319 0.057 Uiso 1 1 calc R . .
C6 C 0.1678(2) 0.0773(3) 0.13751(10) 0.0375(5) Uani 1 1 d . . .
C7 C 0.1842(2) 0.0117(3) 0.06886(10) 0.0407(5) Uani 1 1 d . . .
H7A H 0.0950 -0.0515 0.0517 0.049 Uiso 1 1 calc R . .
H7B H 0.1987 0.1211 0.0415 0.049 Uiso 1 1 calc R . .
C8 C 0.2710(3) -0.3281(3) 0.06791(11) 0.0460(5) Uani 1 1 d . . .
C9 C 0.4144(4) -0.4356(4) 0.07978(16) 0.0709(8) Uani 1 1 d . . .
H9A H 0.4628 -0.3988 0.1213 0.106 Uiso 1 1 calc R . .
H9B H 0.4758 -0.4064 0.0457 0.106 Uiso 1 1 calc R . .
H9C H 0.3952 -0.5697 0.0800 0.106 Uiso 1 1 calc R . .
C10 C 0.1924(4) -0.3867(4) 0.00221(13) 0.0693(8) Uani 1 1 d . . .
H10A H 0.1020 -0.3182 -0.0050 0.104 Uiso 1 1 calc R . .
H10B H 0.1728 -0.5206 0.0025 0.104 Uiso 1 1 calc R . .
H10C H 0.2532 -0.3580 -0.0322 0.104 Uiso 1 1 calc R . .
C11 C 0.1764(4) -0.3668(4) 0.12366(14) 0.0711(8) Uani 1 1 d . . .
H11A H 0.0858 -0.2987 0.1161 0.107 Uiso 1 1 calc R . .
H11B H 0.2269 -0.3256 0.1642 0.107 Uiso 1 1 calc R . .
H11C H 0.1567 -0.5005 0.1259 0.107 Uiso 1 1 calc R . .
H2 H 0.340(2) -0.105(3) 0.0333(10) 0.032(6) Uiso 1 1 d . . .

loop_
_atom_site_aniso_label
_atom_site_aniso_U_11
_atom_site_aniso_U_22
_atom_site_aniso_U_33
_atom_site_aniso_U_23
_atom_site_aniso_U_13
_atom_site_aniso_U_12
Pd1 0.03172(11) 0.04234(12) 0.03685(11) 0.00037(7) -0.00074(7) -0.00142(7)
Cl1 0.0405(3) 0.0773(4) 0.0438(3) 0.0069(3) 0.0084(2) 0.0029(3)
N1 0.0349(9) 0.0418(10) 0.0390(9) -0.0030(8) -0.0005(7) 0.0003(8)
N2 0.0381(10) 0.0407(10) 0.0306(9) 0.0008(7) 0.0050(8) -0.0052(8)
C1 0.0375(13) 0.0704(18) 0.0676(16) -0.0234(14) -0.0056(12) -0.0063(12)
C2 0.0490(14) 0.0563(14) 0.0422(12) -0.0109(10) -0.0023(10) 0.0011(11)
C3 0.0563(16) 0.0703(17) 0.0454(13) -0.0152(12) 0.0098(11) 0.0006(13)
C4 0.0438(14) 0.0691(17) 0.0609(15) -0.0096(13) 0.0159(12) -0.0007(13)
C5 0.0343(12) 0.0546(14) 0.0536(13) -0.0009(11) 0.0024(10) -0.0046(10)
C6 0.0365(11) 0.0348(11) 0.0407(11) 0.0018(9) 0.0011(9) -0.0018(9)
C7 0.0385(12) 0.0451(12) 0.0373(11) 0.0036(9) -0.0038(9) -0.0025(9)
C8 0.0558(15) 0.0384(12) 0.0439(12) -0.0007(9) 0.0046(10) -0.0077(11)
C9 0.079(2) 0.0449(15) 0.088(2) -0.0059(14) -0.0001(17) 0.0065(15)
C10 0.086(2) 0.0560(16) 0.0639(17) -0.0139(13) -0.0043(15) -0.0194(15)
C11 0.095(2) 0.0502(16) 0.0720(18) 0.0121(13) 0.0268(16) -0.0142(15)

loop_
_atom_type_symbol
_atom_type_description
_atom_type_scat_dispersion_real
_atom_type_scat_dispersion_imag
_atom_type_scat_source
C C 0.0033 0.0016 'International Tables Vol C Tables 4.2.6.8 and 6.1.1.4'
H H 0.0000 0.0000 'International Tables Vol C Tables 4.2.6.8 and 6.1.1.4'
N N 0.0061 0.0033 'International Tables Vol C Tables 4.2.6.8 and 6.1.1.4'
Cl Cl 0.1484 0.1585 'International Tables Vol C Tables 4.2.6.8 and 6.1.1.4'
Pd Pd -0.9988 1.0072 'International Tables Vol C Tables 4.2.6.8 and 6.1.1.4'

loop_
_geom_angle_atom_site_label_1
_geom_angle_atom_site_label_2
_geom_angle_atom_site_label_3
_geom_angle
_geom_angle_site_symmetry_1
_geom_angle_site_symmetry_3
_geom_angle_publ_flag
C1 Pd1 N1 94.04(9) . . ?
C1 Pd1 N2 172.64(9) . . ?
N1 Pd1 N2 80.52(7) . . ?
C1 Pd1 Cl1 88.37(8) . . ?
N1 Pd1 Cl1 177.04(5) . . ?
N2 Pd1 Cl1 96.93(5) . . ?
C2 N1 C6 118.30(19) . . ?
C2 N1 Pd1 127.33(16) . . ?
C6 N1 Pd1 114.30(13) . . ?
C7 N2 C8 115.62(18) . . ?
C7 N2 Pd1 101.78(12) . . ?
C8 N2 Pd1 123.52(14) . . ?
N1 C2 C3 122.8(2) . . ?
C2 C3 C4 118.7(2) . . ?
C3 C4 C5 119.4(2) . . ?
C6 C5 C4 119.2(2) . . ?
N1 C6 C5 121.5(2) . . ?
N1 C6 C7 115.78(18) . . ?
C5 C6 C7 122.7(2) . . ?
N2 C7 C6 111.84(17) . . ?
N2 C8 C9 107.1(2) . . ?
N2 C8 C11 109.74(19) . . ?
C9 C8 C11 109.6(2) . . ?
N2 C8 C10 109.33(19) . . ?
C9 C8 C10 109.9(2) . . ?
C11 C8 C10 111.1(2) . . ?

loop_
_geom_bond_atom_site_label_1
_geom_bond_atom_site_label_2
_geom_bond_distance
_geom_bond_site_symmetry_2
_geom_bond_publ_flag
Pd1 C1 2.032(2) . ?
Pd1 N1 2.0384(17) . ?
Pd1 N2 2.2020(17) . ?
Pd1 Cl1 2.3150(6) . ?
N1 C2 1.347(3) . ?
N1 C6 1.348(3) . ?
N2 C7 1.470(3) . ?
N2 C8 1.510(3) . ?
C2 C3 1.367(3) . ?
C3 C4 1.372(3) . ?
C4 C5 1.381(3) . ?
C5 C6 1.379(3) . ?
C6 C7 1.503(3) . ?
C8 C9 1.519(4) . ?
C8 C11 1.522(3) . ?
C8 C10 1.528(3) . ?
